data_7023244
loop_
_publ_author_name
'Hernandez-Molina, Rita'
'Gushchin, Artem'
'Gonz\'alez-Platas, Javier'
'Mart\'inez, Manuel'
'Rodr\'iguez, Carlos'
'Vicent, Cristian'

_publ_section_title
;
 Tungsten and molybdenum incomplete cuboidal clusters;
 kinetico-mechanistic studies and association in dimers.
;
_journal_issue 42
_journal_name_full 'Dalton transactions (Cambridge, England : 2003)'
_journal_page_first 15016
_journal_page_last 15027
_journal_paper_doi 10.1039/c3dt51101d
_journal_volume 42
_journal_year 2013
_chemical_formula_moiety 'C14 H34 Mo3 O9 P3 S10, C12 H12 N2, C2 H6 O'
_chemical_formula_sum 'C28 H52 Mo3 N2 O10 P3 S10'
_chemical_formula_weight 1278.04
_chemical_name_systematic
;
 ?
;
_space_group_crystal_system triclinic
_space_group_IT_number 2
_space_group_name_Hall '-P 1'
_space_group_name_H-M_alt 'P -1'
_symmetry_space_group_name_Hall '-P 1'
_symmetry_space_group_name_H-M 'P -1'
_atom_sites_solution_hydrogens geom
_atom_sites_solution_primary direct
_atom_sites_solution_secondary difmap
_audit_creation_date 2013-05-31
_audit_creation_method
;
  Olex2 1.2-ac2
  (compiled 2012.03.27 svn.r2268, GUI svn.r4156)
;
_cell_angle_alpha 104.542(4)
_cell_angle_beta 93.902(3)
_cell_angle_gamma 108.054(4)
_cell_formula_units_Z 2
_cell_length_a 12.8385(4)
_cell_length_b 13.8201(6)
_cell_length_c 14.9195(6)
_cell_measurement_reflns_used 21934
_cell_measurement_temperature 100.00(10)
_cell_measurement_theta_max 73.6655
_cell_measurement_theta_min 3.6675
_cell_volume 2405.40(18)
_computing_cell_refinement
;
CrysAlisPro, Agilent Technologies,
Version 1.171.36.24 (release 03-12-2012 CrysAlis171 .NET)
(compiled Dec  3 2012,18:21:49)
;
_computing_data_collection
;
CrysAlisPro, Agilent Technologies,
Version 1.171.36.24 (release 03-12-2012 CrysAlis171 .NET)
(compiled Dec  3 2012,18:21:49)
;
_computing_data_reduction
;
CrysAlisPro, Agilent Technologies,
Version 1.171.36.24 (release 03-12-2012 CrysAlis171 .NET)
(compiled Dec  3 2012,18:21:49)
;
_computing_molecular_graphics
;
O. V. Dolomanov, L. J. Bourhis, R. J. Gildea, J. A. K. Howard and H. Puschmann,
OLEX2: a complete structure solution, refinement and analysis program.
J. Appl. Cryst. (2009). 42, 339-341.
;
_computing_publication_material
;
O. V. Dolomanov, L. J. Bourhis, R. J. Gildea, J. A. K. Howard and H. Puschmann,
OLEX2: a complete structure solution, refinement and analysis program.
J. Appl. Cryst. (2009). 42, 339-341.
;
_computing_structure_refinement
;
SHELXL, G.M. Sheldrick, Acta Cryst.
(2008). A64, 112-122
;
_computing_structure_solution
;
M.C.Burla, R.Caliandro, M.Camalli, B.Carrozzini, G.L.Cascarano, C.Giacovazzo,
M.Mallamo, A.Mazzone, G.Polidori and R. Spagna
SIR2011: a new package for crystal structure determination and refinement
J. Appl. Cryst. (2012). 45, 357-361.
;
_diffrn_ambient_temperature 100.0
_diffrn_detector_area_resol_mean 10.5953
_diffrn_measured_fraction_theta_full 0.9997
_diffrn_measured_fraction_theta_max 0.9826
_diffrn_measurement_device_type 'SuperNova, Dual, Cu at zero, Atlas'
_diffrn_measurement_method '\w scans'
_diffrn_orient_matrix_UB_11 0.0304238000
_diffrn_orient_matrix_UB_12 -0.0761572000
_diffrn_orient_matrix_UB_13 0.0481727000
_diffrn_orient_matrix_UB_21 0.0357858000
_diffrn_orient_matrix_UB_22 0.0881633000
_diffrn_orient_matrix_UB_23 0.0941133000
_diffrn_orient_matrix_UB_31 -0.1188824000
_diffrn_orient_matrix_UB_32 -0.0375103000
_diffrn_orient_matrix_UB_33 0.0222468000
_diffrn_radiation_monochromator mirror
_diffrn_radiation_type 'Cu K\a'
_diffrn_radiation_wavelength 1.5418
_diffrn_reflns_av_R_equivalents 0.0373
_diffrn_reflns_av_unetI/netI 0.0233
_diffrn_reflns_Laue_measured_fraction_full 0.976
_diffrn_reflns_Laue_measured_fraction_max 1.000
_diffrn_reflns_limit_h_max 15
_diffrn_reflns_limit_h_min -15
_diffrn_reflns_limit_k_max 16
_diffrn_reflns_limit_k_min -16
_diffrn_reflns_limit_l_max 17
_diffrn_reflns_limit_l_min -17
_diffrn_reflns_number 34841
_diffrn_reflns_point_group_measured_fraction_full 0.976
_diffrn_reflns_point_group_measured_fraction_max 1.000
_diffrn_reflns_theta_full 67.684
_diffrn_reflns_theta_max 66.594
_diffrn_reflns_theta_min 3.667
_diffrn_source 'SuperNova (Cu) X-ray Source'
_exptl_absorpt_coefficient_mu 11.730
_exptl_absorpt_correction_T_max 0.406
_exptl_absorpt_correction_T_min 0.116
_exptl_absorpt_correction_type analytical
_exptl_absorpt_process_details
;
CrysAlisPro, Agilent Technologies,
Version 1.171.36.24 (release 03-12-2012 CrysAlis171 .NET)
(compiled Dec  3 2012,18:21:49)
Analytical numeric absorption correction using a multifaceted crystal
            model based on expressions derived by R.C. Clark & J.S. Reid.
(Clark, R. C. & Reid, J. S. (1995). Acta Cryst. A51, 887-897)
;
_exptl_crystal_colour 'dark brown'
_exptl_crystal_density_diffrn 1.765
_exptl_crystal_density_method 'not measured'
_exptl_crystal_description prism
_exptl_crystal_F_000 1290
_exptl_crystal_size_max 0.297
_exptl_crystal_size_mid 0.2004
_exptl_crystal_size_min 0.1197
_refine_diff_density_max 1.113
_refine_diff_density_min -0.742
_refine_diff_density_rms 0.101
_refine_ls_extinction_method none
_refine_ls_goodness_of_fit_ref 0.991
_refine_ls_hydrogen_treatment constr
_refine_ls_matrix_type full
_refine_ls_number_parameters 524
_refine_ls_number_reflns 8499
_refine_ls_number_restraints 0
_refine_ls_restrained_S_all 0.991
_refine_ls_R_factor_all 0.0305
_refine_ls_R_factor_gt 0.0290
_refine_ls_shift/su_max 0.001
_refine_ls_shift/su_mean 0.000
_refine_ls_structure_factor_coef Fsqd
_refine_ls_weighting_details
;
 w=1/[\s^2^(Fo^2^)+(0.0546P)^2^+3.1970P]
 where P=(Fo^2^+2Fc^2^)/3
;
_refine_ls_weighting_scheme calc
_refine_ls_wR_factor_gt 0.0797
_refine_ls_wR_factor_ref 0.0814
_reflns_Friedel_coverage 0.000
_reflns_number_gt 8057
_reflns_number_total 8499
_reflns_threshold_expression 'I > 2\s(I)'
_cod_data_source_file c3dt51101d.txt
_cod_data_source_block Sample5
_cod_original_cell_volume 2405.41(18)
_cod_database_code 7023244
_reflns_odcompleteness_completeness 99.97
_reflns_odcompleteness_iscentric 1
_reflns_odcompleteness_theta 66.97

loop_
_space_group_symop_operation_xyz
'x, y, z'
'-x, -y, -z'

loop_
_atom_site_label
_atom_site_type_symbol
_atom_site_fract_x
_atom_site_fract_y
_atom_site_fract_z
_atom_site_U_iso_or_equiv
_atom_site_adp_type
_atom_site_occupancy
_atom_site_site_symmetry_order
_atom_site_calc_flag
_atom_site_refinement_flags_posn
_atom_site_refinement_flags_adp
_atom_site_refinement_flags_occupancy
_atom_site_disorder_assembly
_atom_site_disorder_group
Mo1 Mo 0.31850(2) 0.81315(2) 0.36614(2) 0.01647(7) Uani 1 1 d . . . . .
Mo2 Mo 0.39359(2) 0.85674(2) 0.20687(2) 0.01864(7) Uani 1 1 d . . . . .
Mo3 Mo 0.29731(2) 0.98291(2) 0.31120(2) 0.01812(7) Uani 1 1 d . . . . .
S1 S 0.20878(6) 0.80319(5) 0.23062(5) 0.01735(14) Uani 1 1 d . . . . .
S2 S 0.48974(6) 0.82171(6) 0.32302(5) 0.02115(15) Uani 1 1 d . . . . .
S3 S 0.36699(6) 0.98432(5) 0.45712(5) 0.02057(15) Uani 1 1 d . . . . .
S4 S 0.46875(6) 1.03849(6) 0.26754(5) 0.02310(15) Uani 1 1 d . . . . .
S11 S 0.37985(6) 0.77222(6) 0.51592(5) 0.02195(15) Uani 1 1 d . . . . .
S12 S 0.13572(6) 0.75115(6) 0.42534(5) 0.02066(15) Uani 1 1 d . . . . .
S21 S 0.56368(7) 0.87431(6) 0.12404(6) 0.02892(17) Uani 1 1 d . . . . .
S22 S 0.33394(6) 0.68015(6) 0.08150(5) 0.02239(15) Uani 1 1 d . . . . .
S31 S 0.32910(6) 1.18142(6) 0.37709(6) 0.02633(16) Uani 1 1 d . . . . .
S32 S 0.10522(6) 0.98183(6) 0.34345(5) 0.02237(15) Uani 1 1 d . . . . .
P11 P 0.22181(6) 0.73667(6) 0.53537(5) 0.02032(15) Uani 1 1 d . . . . .
P21 P 0.48148(7) 0.72901(6) 0.03988(5) 0.02364(16) Uani 1 1 d . . . . .
P31 P 0.16967(7) 1.14048(6) 0.39094(5) 0.02297(16) Uani 1 1 d . . . . .
O1 O 0.27154(17) 0.63595(16) 0.30777(14) 0.0216(4) Uani 1 1 d . . . . .
H1 H 0.2298 0.6092 0.2718 0.032 Uiso 1 1 d R U . . .
O11 O 0.17290(18) 0.62461(17) 0.55372(15) 0.0260(5) Uani 1 1 d . . . . .
O12 O 0.20485(18) 0.80538(17) 0.63187(14) 0.0246(4) Uani 1 1 d . . . . .
O21 O 0.4756(2) 0.72506(19) -0.06715(15) 0.0317(5) Uani 1 1 d . . . . .
O22 O 0.54586(19) 0.64804(18) 0.03677(15) 0.0278(5) Uani 1 1 d . . . . .
O31 O 0.10441(19) 1.19807(18) 0.34236(16) 0.0290(5) Uani 1 1 d . . . . .
O32 O 0.1483(2) 1.18691(17) 0.49352(15) 0.0288(5) Uani 1 1 d . . . . .
O41 O 0.32167(18) 0.89905(17) 0.08831(14) 0.0248(4) Uani 1 1 d . . . . .
O42 O 0.23820(18) 1.00235(16) 0.17489(14) 0.0232(4) Uani 1 1 d . . . . .
C11 C 0.1639(3) 0.5283(3) 0.4811(2) 0.0297(7) Uani 1 1 d . . . . .
H11A H 0.2373 0.5324 0.4624 0.036 Uiso 1 1 calc R U . . .
H11B H 0.1120 0.5194 0.4251 0.036 Uiso 1 1 calc R U . . .
C12 C 0.1217(3) 0.4361(3) 0.5207(3) 0.0390(8) Uani 1 1 d . . . . .
H12A H 0.0492 0.4331 0.5393 0.058 Uiso 1 1 calc R U . . .
H12B H 0.1742 0.4453 0.5756 0.058 Uiso 1 1 calc R U . . .
H12C H 0.1141 0.3700 0.4731 0.058 Uiso 1 1 calc R U . . .
C13 C 0.2387(3) 0.9206(2) 0.6477(2) 0.0281(7) Uani 1 1 d . . . . .
H13A H 0.2160 0.9367 0.5898 0.034 Uiso 1 1 calc R U . . .
H13B H 0.3203 0.9531 0.6650 0.034 Uiso 1 1 calc R U . . .
C14 C 0.1832(3) 0.9645(3) 0.7257(2) 0.0312(7) Uani 1 1 d . . . . .
H14A H 0.2009 0.9428 0.7809 0.047 Uiso 1 1 calc R U . . .
H14B H 0.1027 0.9371 0.7055 0.047 Uiso 1 1 calc R U . . .
H14C H 0.2099 1.0422 0.7415 0.047 Uiso 1 1 calc R U . . .
C21 C 0.4400(4) 0.8029(4) -0.1011(3) 0.0500(11) Uani 1 1 d . . . . .
H21A H 0.4927 0.8331 -0.1405 0.060 Uiso 1 1 calc R U . . .
H21B H 0.4406 0.8618 -0.0469 0.060 Uiso 1 1 calc R U . . .
C22 C 0.3277(5) 0.7529(5) -0.1562(3) 0.0724(17) Uani 1 1 d . . . . .
H22A H 0.2738 0.7336 -0.1148 0.109 Uiso 1 1 calc R U . . .
H22B H 0.3246 0.6888 -0.2047 0.109 Uiso 1 1 calc R U . . .
H22C H 0.3102 0.8029 -0.1859 0.109 Uiso 1 1 calc R U . . .
C23 C 0.5565(3) 0.6092(3) 0.1188(2) 0.0315(7) Uani 1 1 d . . . . .
H23A H 0.4886 0.5493 0.1165 0.038 Uiso 1 1 calc R U . . .
H23B H 0.5658 0.6667 0.1771 0.038 Uiso 1 1 calc R U . . .
C24 C 0.6558(3) 0.5733(3) 0.1184(2) 0.0314(7) Uani 1 1 d . . . . .
H24A H 0.7234 0.6345 0.1271 0.047 Uiso 1 1 calc R U . . .
H24B H 0.6489 0.5208 0.0583 0.047 Uiso 1 1 calc R U . . .
H24C H 0.6597 0.5411 0.1695 0.047 Uiso 1 1 calc R U . . .
C31 C 0.0935(3) 1.1826(3) 0.2413(2) 0.0346(8) Uani 1 1 d . . . . .
H31A H 0.0501 1.1077 0.2071 0.042 Uiso 1 1 calc R U . . .
H31B H 0.1675 1.2007 0.2216 0.042 Uiso 1 1 calc R U . . .
C32 C 0.0346(3) 1.2552(4) 0.2215(3) 0.0473(10) Uani 1 1 d . . . . .
H32A H 0.0821 1.3292 0.2504 0.071 Uiso 1 1 calc R U . . .
H32B H -0.0347 1.2415 0.2477 0.071 Uiso 1 1 calc R U . . .
H32C H 0.0180 1.2423 0.1536 0.071 Uiso 1 1 calc R U . . .
C33 C 0.1853(3) 1.1534(3) 0.5709(2) 0.0343(8) Uani 1 1 d . . . . .
H33A H 0.2625 1.1539 0.5693 0.041 Uiso 1 1 calc R U . . .
H33B H 0.1371 1.0805 0.5669 0.041 Uiso 1 1 calc R U . . .
C34 C 0.1790(4) 1.2306(3) 0.6599(2) 0.0412(9) Uani 1 1 d . . . . .
H34A H 0.1026 1.2304 0.6600 0.062 Uiso 1 1 calc R U . . .
H34B H 0.2284 1.3021 0.6637 0.062 Uiso 1 1 calc R U . . .
H34C H 0.2019 1.2096 0.7140 0.062 Uiso 1 1 calc R U . . .
C41 C 0.2615(3) 0.9564(2) 0.0978(2) 0.0233(6) Uani 1 1 d . . . . .
C42 C 0.2126(3) 0.9715(3) 0.0092(2) 0.0324(7) Uani 1 1 d . . . . .
H42A H 0.2723 1.0126 -0.0179 0.049 Uiso 1 1 calc R U . . .
H42B H 0.1604 1.0098 0.0242 0.049 Uiso 1 1 calc R U . . .
H42C H 0.1736 0.9020 -0.0361 0.049 Uiso 1 1 calc R U . . .
N51 N 0.5866(3) 0.5548(3) 0.4221(2) 0.0429(8) Uani 1 1 d . . . . .
H51 H 0.6373 0.5950 0.4712 0.051 Uiso 1 1 calc R U . . .
N52 N 0.0323(3) 0.2017(3) -0.0937(2) 0.0441(8) Uani 1 1 d . . . . .
H52 H -0.0216 0.1625 -0.1406 0.053 Uiso 1 1 calc R U . . .
C51 C 0.5115(3) 0.5933(3) 0.3853(2) 0.0278(7) Uani 1 1 d . . . . .
H51A H 0.5154 0.6641 0.4146 0.033 Uiso 1 1 calc R U . . .
C52 C 0.4329(2) 0.5356(2) 0.31010(19) 0.0165(5) Uani 1 1 d . . . . .
H52A H 0.3823 0.5645 0.2869 0.020 Uiso 1 1 calc R U . . .
C53 C 0.4285(3) 0.4356(3) 0.2689(2) 0.0251(6) Uani 1 1 d . . . . .
C54 C 0.5013(3) 0.3917(3) 0.3035(2) 0.0290(7) Uani 1 1 d . . . . .
H54 H 0.4961 0.3206 0.2739 0.035 Uiso 1 1 calc R U . . .
C55 C 0.5803(3) 0.4519(3) 0.3802(2) 0.0322(7) Uani 1 1 d . . . . .
H55 H 0.6303 0.4229 0.4043 0.039 Uiso 1 1 calc R U . . .
C56 C 0.3457(3) 0.3687(3) 0.1856(2) 0.0275(7) Uani 1 1 d . . . . .
H56 H 0.3404 0.2963 0.1640 0.033 Uiso 1 1 calc R U . . .
C57 C 0.2779(3) 0.3997(3) 0.1379(2) 0.0269(6) Uani 1 1 d . . . . .
H57 H 0.2828 0.4721 0.1578 0.032 Uiso 1 1 calc R U . . .
C58 C 0.1953(3) 0.3286(3) 0.0556(2) 0.0265(7) Uani 1 1 d . . . . .
C59 C 0.1122(2) 0.3614(2) 0.03348(19) 0.0186(6) Uani 1 1 d . . . . .
H59 H 0.1094 0.4280 0.0686 0.022 Uiso 1 1 calc R U . . .
C60 C 0.0333(3) 0.2992(3) -0.0389(2) 0.0321(7) Uani 1 1 d . . . . .
H60 H -0.0258 0.3231 -0.0538 0.039 Uiso 1 1 calc R U . . .
C61 C 0.2017(3) 0.2318(3) 0.0030(2) 0.0284(7) Uani 1 1 d . . . . .
H61 H 0.2622 0.2101 0.0187 0.034 Uiso 1 1 calc R U . . .
C62 C 0.1194(3) 0.1681(3) -0.0719(2) 0.0293(7) Uani 1 1 d . . . . .
H62 H 0.1225 0.1021 -0.1080 0.035 Uiso 1 1 calc R U . . .
O71 O 1.0974(2) 0.5391(2) 0.16679(19) 0.0402(6) Uani 1 1 d . . . . .
H71 H 1.0945 0.4919 0.1351 0.060 Uiso 1 1 d R U . . .
C71 C 0.9950(4) 0.5159(6) 0.2020(4) 0.083(2) Uani 1 1 d . . . . .
H71A H 0.9868 0.5831 0.2381 0.100 Uiso 0.563(12) 1 calc R U P A 1
H71B H 0.9956 0.4721 0.2451 0.100 Uiso 0.563(12) 1 calc R U P A 1
H71C H 0.9632 0.4374 0.1816 0.100 Uiso 0.437(12) 1 calc R U P A 2
H71D H 1.0170 0.5360 0.2708 0.100 Uiso 0.437(12) 1 calc R U P A 2
C72A C 0.9008(7) 0.4595(7) 0.1269(6) 0.056(3) Uani 0.563(12) 1 d . . P A 1
H72A H 0.9015 0.5015 0.0827 0.084 Uiso 0.563(12) 1 calc R U P A 1
H72B H 0.8317 0.4486 0.1534 0.084 Uiso 0.563(12) 1 calc R U P A 1
H72C H 0.9056 0.3905 0.0940 0.084 Uiso 0.563(12) 1 calc R U P A 1
C72B C 0.9146(10) 0.5449(9) 0.1918(10) 0.065(4) Uani 0.437(12) 1 d . . P A 2
H72D H 0.9385 0.6226 0.2144 0.097 Uiso 0.437(12) 1 calc R U P A 2
H72E H 0.8587 0.5141 0.2276 0.097 Uiso 0.437(12) 1 calc R U P A 2
H72F H 0.8827 0.5212 0.1252 0.097 Uiso 0.437(12) 1 calc R U P A 2

loop_
_atom_site_aniso_label
_atom_site_aniso_U_11
_atom_site_aniso_U_22
_atom_site_aniso_U_33
_atom_site_aniso_U_23
_atom_site_aniso_U_13
_atom_site_aniso_U_12
Mo1 0.01487(12) 0.01798(12) 0.01411(12) 0.00294(9) 0.00070(9) 0.00384(9)
Mo2 0.01758(13) 0.02005(12) 0.01598(12) 0.00389(9) 0.00332(9) 0.00407(9)
Mo3 0.01783(13) 0.01652(12) 0.01726(12) 0.00370(9) 0.00242(9) 0.00302(9)
S1 0.0175(3) 0.0174(3) 0.0154(3) 0.0040(2) 0.0009(3) 0.0045(3)
S2 0.0166(3) 0.0244(3) 0.0200(3) 0.0040(3) 0.0019(3) 0.0057(3)
S3 0.0199(3) 0.0196(3) 0.0174(3) 0.0016(3) 0.0019(3) 0.0032(3)
S4 0.0211(4) 0.0207(3) 0.0231(3) 0.0049(3) 0.0054(3) 0.0018(3)
S11 0.0206(4) 0.0283(4) 0.0169(3) 0.0052(3) 0.0001(3) 0.0097(3)
S12 0.0179(3) 0.0249(3) 0.0200(3) 0.0093(3) 0.0026(3) 0.0063(3)
S21 0.0240(4) 0.0307(4) 0.0281(4) 0.0064(3) 0.0111(3) 0.0041(3)
S22 0.0218(4) 0.0243(4) 0.0180(3) 0.0025(3) 0.0042(3) 0.0062(3)
S31 0.0245(4) 0.0179(3) 0.0315(4) 0.0037(3) 0.0046(3) 0.0028(3)
S32 0.0207(4) 0.0196(3) 0.0246(4) 0.0046(3) 0.0047(3) 0.0050(3)
P11 0.0229(4) 0.0219(4) 0.0179(3) 0.0076(3) 0.0034(3) 0.0083(3)
P21 0.0247(4) 0.0294(4) 0.0183(4) 0.0073(3) 0.0078(3) 0.0098(3)
P31 0.0258(4) 0.0192(3) 0.0237(4) 0.0056(3) 0.0050(3) 0.0075(3)
O1 0.0204(10) 0.0205(10) 0.0201(10) 0.0027(8) -0.0012(8) 0.0049(8)
O11 0.0316(12) 0.0242(11) 0.0238(11) 0.0104(9) 0.0040(9) 0.0091(9)
O12 0.0320(12) 0.0255(11) 0.0192(10) 0.0084(8) 0.0060(9) 0.0116(9)
O21 0.0422(14) 0.0418(13) 0.0202(11) 0.0131(10) 0.0123(10) 0.0216(11)
O22 0.0299(12) 0.0376(12) 0.0217(11) 0.0119(9) 0.0101(9) 0.0156(10)
O31 0.0341(13) 0.0274(11) 0.0299(12) 0.0118(9) 0.0066(10) 0.0132(10)
O32 0.0367(13) 0.0250(11) 0.0252(11) 0.0046(9) 0.0050(9) 0.0132(10)
O41 0.0287(11) 0.0269(11) 0.0205(10) 0.0089(9) 0.0048(9) 0.0096(9)
O42 0.0259(11) 0.0223(10) 0.0207(10) 0.0079(8) 0.0035(8) 0.0059(9)
C11 0.0341(18) 0.0237(15) 0.0310(17) 0.0062(13) 0.0003(14) 0.0117(14)
C12 0.0332(19) 0.0271(17) 0.060(2) 0.0167(17) 0.0131(17) 0.0106(15)
C13 0.0303(17) 0.0231(15) 0.0288(16) 0.0056(13) 0.0067(13) 0.0074(13)
C14 0.0344(18) 0.0305(17) 0.0285(17) 0.0065(13) 0.0096(14) 0.0113(14)
C21 0.081(3) 0.065(3) 0.0315(19) 0.0271(19) 0.022(2) 0.049(3)
C22 0.076(4) 0.130(5) 0.048(3) 0.043(3) 0.018(2) 0.071(4)
C23 0.0324(18) 0.0438(19) 0.0273(16) 0.0186(15) 0.0113(14) 0.0172(15)
C24 0.0337(18) 0.0335(17) 0.0267(16) 0.0072(14) 0.0015(14) 0.0129(15)
C31 0.0353(19) 0.044(2) 0.0305(18) 0.0193(15) 0.0098(15) 0.0132(16)
C32 0.041(2) 0.060(3) 0.053(2) 0.037(2) 0.0097(18) 0.0164(19)
C33 0.049(2) 0.0303(17) 0.0255(17) 0.0086(14) 0.0056(15) 0.0157(16)
C34 0.063(3) 0.0304(18) 0.0261(17) 0.0063(14) 0.0076(17) 0.0109(17)
C41 0.0242(15) 0.0232(15) 0.0214(15) 0.0102(12) 0.0041(12) 0.0034(12)
C42 0.0391(19) 0.0366(18) 0.0261(16) 0.0153(14) 0.0056(14) 0.0142(15)
N51 0.0432(19) 0.0462(18) 0.0357(17) 0.0082(14) -0.0038(14) 0.0152(15)
N52 0.0475(19) 0.0439(18) 0.0336(17) 0.0068(14) -0.0050(14) 0.0110(15)
C51 0.0261(16) 0.0293(16) 0.0279(16) 0.0066(13) 0.0029(13) 0.0110(13)
C52 0.0122(13) 0.0201(13) 0.0182(13) 0.0066(11) -0.0007(10) 0.0065(11)
C53 0.0235(15) 0.0279(16) 0.0217(15) 0.0097(12) 0.0078(12) 0.0028(13)
C54 0.0302(17) 0.0264(16) 0.0315(17) 0.0078(13) 0.0063(14) 0.0113(14)
C55 0.0303(18) 0.0304(17) 0.0367(18) 0.0106(14) -0.0014(14) 0.0122(14)
C56 0.0263(16) 0.0277(16) 0.0275(16) 0.0081(13) 0.0074(13) 0.0070(13)
C57 0.0278(16) 0.0264(16) 0.0267(16) 0.0077(13) 0.0080(13) 0.0087(13)
C58 0.0267(16) 0.0288(16) 0.0214(15) 0.0098(13) 0.0060(12) 0.0034(13)
C59 0.0186(14) 0.0178(13) 0.0162(13) 0.0019(11) -0.0007(11) 0.0051(11)
C60 0.0340(18) 0.0320(17) 0.0294(17) 0.0058(14) -0.0013(14) 0.0136(15)
C61 0.0240(16) 0.0348(17) 0.0284(16) 0.0123(14) 0.0033(13) 0.0105(14)
C62 0.0340(18) 0.0255(16) 0.0263(16) 0.0043(13) 0.0050(13) 0.0099(14)
O71 0.0279(13) 0.0368(13) 0.0444(15) -0.0079(11) -0.0034(11) 0.0123(11)
C71 0.035(3) 0.117(5) 0.067(3) -0.019(3) 0.005(2) 0.020(3)
C72A 0.045(5) 0.046(5) 0.071(6) 0.015(4) -0.001(4) 0.011(4)
C72B 0.067(8) 0.056(7) 0.100(10) 0.040(7) 0.040(7) 0.039(6)

loop_
_atom_type_symbol
_atom_type_description
_atom_type_scat_dispersion_real
_atom_type_scat_dispersion_imag
_atom_type_scat_source
C C 0.0181 0.0091 'International Tables Vol C Tables 4.2.6.8 and 6.1.1.4'
H H 0.0000 0.0000 'International Tables Vol C Tables 4.2.6.8 and 6.1.1.4'
Mo Mo -0.0483 2.7339 'International Tables Vol C Tables 4.2.6.8 and 6.1.1.4'
N N 0.0311 0.0180 'International Tables Vol C Tables 4.2.6.8 and 6.1.1.4'
O O 0.0492 0.0322 'International Tables Vol C Tables 4.2.6.8 and 6.1.1.4'
P P 0.2955 0.4335 'International Tables Vol C Tables 4.2.6.8 and 6.1.1.4'
S S 0.3331 0.5567 'International Tables Vol C Tables 4.2.6.8 and 6.1.1.4'

loop_
_exptl_crystal_face_index_h
_exptl_crystal_face_index_k
_exptl_crystal_face_index_l
_exptl_crystal_face_perp_dist
_exptl_oxdiff_crystal_face_indexfrac_h
_exptl_oxdiff_crystal_face_indexfrac_k
_exptl_oxdiff_crystal_face_indexfrac_l
_exptl_oxdiff_crystal_face_x
_exptl_oxdiff_crystal_face_y
_exptl_oxdiff_crystal_face_z
1 -1 0 0.0599 0.9997 -0.9991 -0.0024 0.1064 -0.0525 -0.0814
-1 1 0 0.0599 -0.9997 0.9991 0.0024 -0.1064 0.0525 0.0814
0 1 0 0.1200 0.0003 0.9988 0.0031 -0.0759 0.0884 -0.0374
-1 -4 2 0.0893 -1.0007 -3.9983 1.9895 0.3699 -0.2011 0.3132
-2 1 2 0.0446 -1.9992 0.9960 2.0045 -0.0401 0.2049 0.2449
2 -1 -2 0.0916 1.9992 -0.9960 -2.0045 0.0401 -0.2049 -0.2449
-4 -5 -2 0.1159 -4.0016 -4.9892 -2.0212 0.1608 -0.7733 0.6179
1 8 -5 0.1102 1.0012 7.9987 -4.9811 -0.8186 0.2722 -0.5299
7 -6 3 0.0866 6.9986 -6.0003 2.9903 0.8139 0.0029 -0.5404
0 -8 7 0.0835 -0.0009 -8.0025 6.9845 0.9459 -0.0482 0.4557
0 8 -7 0.0874 0.0009 8.0025 -6.9845 -0.9459 0.0482 -0.4557
6 -3 6 0.1167 6.0001 -3.0088 6.0031 0.7009 0.5144 -0.4669
-5 3 -7 0.0904 -5.0003 3.0102 -7.0037 -0.7188 -0.5727 0.3257

loop_
_geom_angle_atom_site_label_1
_geom_angle_atom_site_label_2
_geom_angle_atom_site_label_3
_geom_angle
Mo3 Mo1 Mo2 58.376(8)
S1 Mo1 Mo2 53.853(18)
S1 Mo1 Mo3 53.988(17)
S1 Mo1 S11 160.44(3)
S1 Mo1 S12 84.95(2)
S2 Mo1 Mo2 52.929(19)
S2 Mo1 Mo3 97.84(2)
S2 Mo1 S1 104.93(3)
S2 Mo1 S11 88.79(3)
S2 Mo1 S12 161.60(3)
S3 Mo1 Mo2 97.37(2)
S3 Mo1 Mo3 53.132(19)
S3 Mo1 S1 105.55(3)
S3 Mo1 S2 97.58(3)
S3 Mo1 S11 85.93(3)
S3 Mo1 S12 94.53(3)
S11 Mo1 Mo2 141.709(19)
S11 Mo1 Mo3 139.004(19)
S12 Mo1 Mo2 138.790(18)
S12 Mo1 Mo3 100.500(18)
S12 Mo1 S11 78.29(2)
O1 Mo1 Mo2 94.74(5)
O1 Mo1 Mo3 139.02(5)
O1 Mo1 S1 85.49(5)
O1 Mo1 S2 85.92(6)
O1 Mo1 S3 166.98(6)
O1 Mo1 S11 81.60(5)
O1 Mo1 S12 79.34(6)
Mo3 Mo2 Mo1 60.717(8)
S1 Mo2 Mo1 53.733(17)
S1 Mo2 Mo3 54.947(17)
S1 Mo2 S21 160.16(3)
S1 Mo2 S22 84.40(2)
S2 Mo2 Mo1 53.427(19)
S2 Mo2 Mo3 100.09(2)
S2 Mo2 S1 105.30(3)
S2 Mo2 S4 94.84(3)
S2 Mo2 S21 87.44(3)
S2 Mo2 S22 100.97(3)
S4 Mo2 Mo1 97.42(2)
S4 Mo2 Mo3 54.043(19)
S4 Mo2 S1 108.34(3)
S4 Mo2 S21 85.16(3)
S4 Mo2 S22 156.36(3)
S21 Mo2 Mo1 140.86(2)
S21 Mo2 Mo3 138.82(2)
S22 Mo2 Mo1 106.095(19)
S22 Mo2 Mo3 137.912(19)
S22 Mo2 S21 78.17(3)
O41 Mo2 Mo1 133.75(6)
O41 Mo2 Mo3 84.00(6)
O41 Mo2 S1 82.21(6)
O41 Mo2 S2 172.49(6)
O41 Mo2 S4 82.42(6)
O41 Mo2 S21 85.37(6)
O41 Mo2 S22 79.66(6)
Mo2 Mo3 Mo1 60.907(9)
S1 Mo3 Mo1 53.793(17)
S1 Mo3 Mo2 54.869(18)
S1 Mo3 S31 160.02(3)
S1 Mo3 S32 85.28(2)
S3 Mo3 Mo1 52.712(18)
S3 Mo3 Mo2 99.05(2)
S3 Mo3 S1 104.95(2)
S3 Mo3 S4 93.97(3)
S3 Mo3 S31 88.33(3)
S3 Mo3 S32 97.88(3)
S4 Mo3 Mo1 97.77(2)
S4 Mo3 Mo2 54.339(19)
S4 Mo3 S1 108.55(3)
S4 Mo3 S31 84.85(3)
S4 Mo3 S32 158.82(3)
S31 Mo3 Mo1 141.02(2)
S31 Mo3 Mo2 138.77(2)
S32 Mo3 Mo1 103.372(19)
S32 Mo3 Mo2 139.519(19)
S32 Mo3 S31 78.04(2)
O42 Mo3 Mo1 133.81(5)
O42 Mo3 Mo2 84.72(5)
O42 Mo3 S1 81.80(6)
O42 Mo3 S3 173.25(6)
O42 Mo3 S4 83.66(6)
O42 Mo3 S31 85.17(6)
O42 Mo3 S32 82.56(6)
Mo1 S1 Mo2 72.41(2)
Mo1 S1 Mo3 72.22(2)
Mo2 S1 Mo3 70.18(2)
Mo2 S2 Mo1 73.64(2)
Mo1 S3 Mo3 74.16(2)
Mo3 S4 Mo2 71.62(2)
P11 S11 Mo1 86.67(3)
P11 S12 Mo1 87.39(3)
P21 S21 Mo2 87.18(4)
P21 S22 Mo2 87.75(3)
P31 S31 Mo3 87.25(3)
P31 S32 Mo3 87.48(3)
S11 P11 S12 107.54(4)
O11 P11 S11 113.18(9)
O11 P11 S12 113.41(9)
O11 P11 O12 96.87(12)
O12 P11 S11 113.69(9)
O12 P11 S12 112.06(9)
S21 P21 S22 106.90(5)
O21 P21 S21 112.16(10)
O21 P21 S22 114.76(10)
O22 P21 S21 113.90(10)
O22 P21 S22 112.27(9)
O22 P21 O21 96.89(12)
S31 P31 S32 107.21(5)
O31 P31 S31 113.32(10)
O31 P31 S32 113.19(10)
O31 P31 O32 95.75(12)
O32 P31 S31 113.93(10)
O32 P31 S32 113.37(9)
Mo1 O1 H1 120.1
C11 O11 P11 119.9(2)
C13 O12 P11 117.34(19)
C21 O21 P21 120.3(2)
C23 O22 P21 118.62(19)
C31 O31 P31 121.1(2)
C33 O32 P31 120.6(2)
C41 O41 Mo2 123.38(19)
C41 O42 Mo3 122.06(19)
O11 C11 H11A 110.2
O11 C11 H11B 110.2
O11 C11 C12 107.7(3)
H11A C11 H11B 108.5
C12 C11 H11A 110.2
C12 C11 H11B 110.2
C11 C12 H12A 109.5
C11 C12 H12B 109.5
C11 C12 H12C 109.5
H12A C12 H12B 109.5
H12A C12 H12C 109.5
H12B C12 H12C 109.5
O12 C13 H13A 110.1
O12 C13 H13B 110.1
O12 C13 C14 107.9(3)
H13A C13 H13B 108.4
C14 C13 H13A 110.1
C14 C13 H13B 110.1
C13 C14 H14A 109.5
C13 C14 H14B 109.5
C13 C14 H14C 109.5
H14A C14 H14B 109.5
H14A C14 H14C 109.5
H14B C14 H14C 109.5
O21 C21 H21A 109.5
O21 C21 H21B 109.5
O21 C21 C22 110.9(4)
H21A C21 H21B 108.1
C22 C21 H21A 109.5
C22 C21 H21B 109.5
C21 C22 H22A 109.5
C21 C22 H22B 109.5
C21 C22 H22C 109.5
H22A C22 H22B 109.5
H22A C22 H22C 109.5
H22B C22 H22C 109.5
O22 C23 H23A 109.9
O22 C23 H23B 109.9
O22 C23 C24 108.7(3)
H23A C23 H23B 108.3
C24 C23 H23A 109.9
C24 C23 H23B 109.9
C23 C24 H24A 109.5
C23 C24 H24B 109.5
C23 C24 H24C 109.5
H24A C24 H24B 109.5
H24A C24 H24C 109.5
H24B C24 H24C 109.5
O31 C31 H31A 110.5
O31 C31 H31B 110.5
O31 C31 C32 106.2(3)
H31A C31 H31B 108.7
C32 C31 H31A 110.5
C32 C31 H31B 110.5
C31 C32 H32A 109.5
C31 C32 H32B 109.5
C31 C32 H32C 109.5
H32A C32 H32B 109.5
H32A C32 H32C 109.5
H32B C32 H32C 109.5
O32 C33 H33A 110.3
O32 C33 H33B 110.3
O32 C33 C34 107.0(3)
H33A C33 H33B 108.6
C34 C33 H33A 110.3
C34 C33 H33B 110.3
C33 C34 H34A 109.5
C33 C34 H34B 109.5
C33 C34 H34C 109.5
H34A C34 H34B 109.5
H34A C34 H34C 109.5
H34B C34 H34C 109.5
O41 C41 O42 125.7(3)
O41 C41 C42 116.8(3)
O42 C41 C42 117.4(3)
C41 C42 H42A 109.5
C41 C42 H42B 109.5
C41 C42 H42C 109.5
H42A C42 H42B 109.5
H42A C42 H42C 109.5
H42B C42 H42C 109.5
C51 N51 H51 120.8
C55 N51 H51 120.8
C55 N51 C51 118.3(3)
C60 N52 H52 121.2
C60 N52 C62 117.6(3)
C62 N52 H52 121.2
N51 C51 H51A 118.3
C52 C51 N51 123.3(3)
C52 C51 H51A 118.4
C51 C52 H52A 121.1
C53 C52 C51 117.8(3)
C53 C52 H52A 121.1
C52 C53 C54 121.5(3)
C52 C53 C56 120.6(3)
C54 C53 C56 117.9(3)
C53 C54 H54 120.2
C55 C54 C53 119.5(3)
C55 C54 H54 120.2
N51 C55 H55 120.3
C54 C55 N51 119.4(3)
C54 C55 H55 120.3
C53 C56 H56 116.9
C57 C56 C53 126.2(3)
C57 C56 H56 116.9
C56 C57 H57 118.1
C56 C57 C58 123.8(3)
C58 C57 H57 118.1
C59 C58 C57 116.0(3)
C59 C58 C61 121.1(3)
C61 C58 C57 122.9(3)
C58 C59 H59 120.6
C60 C59 C58 118.8(3)
C60 C59 H59 120.6
N52 C60 H60 118.1
C59 C60 N52 123.8(3)
C59 C60 H60 118.1
C58 C61 H61 120.2
C62 C61 C58 119.5(3)
C62 C61 H61 120.2
N52 C62 H62 120.4
C61 C62 N52 119.1(3)
C61 C62 H62 120.4
C71 O71 H71 104.9
O71 C71 H71A 109.3
O71 C71 H71B 109.3
O71 C71 H71C 104.3
O71 C71 H71D 104.3
O71 C71 C72A 111.8(5)
H71A C71 H71B 107.9
H71C C71 H71D 105.6
C72A C71 H71A 109.3
C72A C71 H71B 109.3
C72B C71 O71 131.8(9)
C72B C71 H71C 104.3
C72B C71 H71D 104.3
C71 C72A H72A 109.5
C71 C72A H72B 109.5
C71 C72A H72C 109.5
H72A C72A H72B 109.5
H72A C72A H72C 109.5
H72B C72A H72C 109.5
C71 C72B H72D 109.5
C71 C72B H72E 109.5
C71 C72B H72F 109.5
H72D C72B H72E 109.5
H72D C72B H72F 109.5
H72E C72B H72F 109.5

loop_
_geom_bond_atom_site_label_1
_geom_bond_atom_site_label_2
_geom_bond_distance
Mo1 Mo2 2.7586(3)
Mo1 Mo3 2.7535(3)
Mo1 S1 2.3332(7)
Mo1 S2 2.3088(7)
Mo1 S3 2.2772(7)
Mo1 S11 2.5701(7)
Mo1 S12 2.5371(7)
Mo1 O1 2.250(2)
Mo2 Mo3 2.6881(3)
Mo2 S1 2.3368(7)
Mo2 S2 2.2938(7)
Mo2 S4 2.3014(7)
Mo2 S21 2.5581(8)
Mo2 S22 2.5289(7)
Mo2 O41 2.226(2)
Mo3 S1 2.3390(7)
Mo3 S3 2.2898(7)
Mo3 S4 2.2929(8)
Mo3 S31 2.5605(8)
Mo3 S32 2.5408(8)
Mo3 O42 2.230(2)
S11 P11 1.9941(10)
S12 P11 2.0029(10)
S21 P21 1.9907(11)
S22 P21 2.0018(11)
S31 P31 1.9876(11)
S32 P31 2.0024(10)
P11 O11 1.582(2)
P11 O12 1.583(2)
P21 O21 1.580(2)
P21 O22 1.578(2)
P31 O31 1.575(2)
P31 O32 1.582(2)
O1 H1 0.6710
O11 C11 1.457(4)
O12 C13 1.466(4)
O21 C21 1.474(4)
O22 C23 1.469(4)
O31 C31 1.459(4)
O32 C33 1.451(4)
O41 C41 1.259(4)
O42 C41 1.270(4)
C11 H11A 0.9900
C11 H11B 0.9900
C11 C12 1.503(5)
C12 H12A 0.9800
C12 H12B 0.9800
C12 H12C 0.9800
C13 H13A 0.9900
C13 H13B 0.9900
C13 C14 1.501(4)
C14 H14A 0.9800
C14 H14B 0.9800
C14 H14C 0.9800
C21 H21A 0.9900
C21 H21B 0.9900
C21 C22 1.472(7)
C22 H22A 0.9800
C22 H22B 0.9800
C22 H22C 0.9800
C23 H23A 0.9900
C23 H23B 0.9900
C23 C24 1.505(5)
C24 H24A 0.9800
C24 H24B 0.9800
C24 H24C 0.9800
C31 H31A 0.9900
C31 H31B 0.9900
C31 C32 1.502(5)
C32 H32A 0.9800
C32 H32B 0.9800
C32 H32C 0.9800
C33 H33A 0.9900
C33 H33B 0.9900
C33 C34 1.505(5)
C34 H34A 0.9800
C34 H34B 0.9800
C34 H34C 0.9800
C41 C42 1.514(4)
C42 H42A 0.9800
C42 H42B 0.9800
C42 H42C 0.9800
N51 H51 0.8800
N51 C51 1.382(5)
N51 C55 1.376(5)
N52 H52 0.8800
N52 C60 1.385(5)
N52 C62 1.385(5)
C51 H51A 0.9500
C51 C52 1.346(4)
C52 H52A 0.9500
C52 C53 1.346(4)
C53 C54 1.397(5)
C53 C56 1.471(4)
C54 H54 0.9500
C54 C55 1.367(5)
C55 H55 0.9500
C56 H56 0.9500
C56 C57 1.322(5)
C57 H57 0.9500
C57 C58 1.473(4)
C58 C59 1.335(4)
C58 C61 1.400(5)
C59 H59 0.9500
C59 C60 1.333(4)
C60 H60 0.9500
C61 H61 0.9500
C61 C62 1.382(5)
C62 H62 0.9500
O71 H71 0.6916
O71 C71 1.422(6)
C71 H71A 0.9900
C71 H71B 0.9900
C71 H71C 0.9900
C71 H71D 0.9900
C71 C72A 1.455(10)
C71 C72B 1.230(12)
C72A H72A 0.9800
C72A H72B 0.9800
C72A H72C 0.9800
C72B H72D 0.9800
C72B H72E 0.9800
C72B H72F 0.9800

loop_
_geom_torsion_atom_site_label_1
_geom_torsion_atom_site_label_2
_geom_torsion_atom_site_label_3
_geom_torsion_atom_site_label_4
_geom_torsion
Mo2 O41 C41 O42 4.0(4)
Mo2 O41 C41 C42 -175.9(2)
Mo3 O42 C41 O41 -2.5(4)
Mo3 O42 C41 C42 177.3(2)
S11 P11 O11 C11 -63.4(2)
S11 P11 O12 C13 61.6(2)
S12 P11 O11 C11 59.4(2)
S12 P11 O12 C13 -60.6(2)
S21 P21 O21 C21 -49.5(3)
S21 P21 O22 C23 72.3(2)
S22 P21 O21 C21 72.8(3)
S22 P21 O22 C23 -49.4(2)
S31 P31 O31 C31 62.0(3)
S31 P31 O32 C33 -65.6(3)
S32 P31 O31 C31 -60.3(3)
S32 P31 O32 C33 57.4(3)
P11 O11 C11 C12 176.6(2)
P11 O12 C13 C14 162.1(2)
P21 O21 C21 C22 -107.1(3)
P21 O22 C23 C24 -156.5(2)
P31 O31 C31 C32 -175.8(2)
P31 O32 C33 C34 165.9(2)
O11 P11 O12 C13 -179.3(2)
O12 P11 O11 C11 177.1(2)
O21 P21 O22 C23 -169.7(2)
O22 P21 O21 C21 -168.8(3)
O31 P31 O32 C33 175.7(3)
O32 P31 O31 C31 -178.8(2)
N51 C51 C52 C53 -0.4(5)
C51 N51 C55 C54 0.7(5)
C51 C52 C53 C54 1.1(5)
C51 C52 C53 C56 -179.1(3)
C52 C53 C54 C55 -1.0(5)
C52 C53 C56 C57 7.4(5)
C53 C54 C55 N51 0.1(5)
C53 C56 C57 C58 -179.0(3)
C54 C53 C56 C57 -172.8(3)
C55 N51 C51 C52 -0.5(5)
C56 C53 C54 C55 179.3(3)
C56 C57 C58 C59 160.0(3)
C56 C57 C58 C61 -19.9(5)
C57 C58 C59 C60 -178.3(3)
C57 C58 C61 C62 178.4(3)
C58 C59 C60 N52 -0.5(5)
C58 C61 C62 N52 0.3(5)
C59 C58 C61 C62 -1.4(5)
C60 N52 C62 C61 0.7(5)
C61 C58 C59 C60 1.5(5)
C62 N52 C60 C59 -0.6(5)
